data_7117912
loop_
_publ_author_name
'Kazuhiro Yoshida'
'Takumi Kamimura'
'Hiroshi Kuwabara'
'Akira Yanagisawa'

_publ_section_title
;
 Chiral bicyclic NHC/Ir complexes for catalytic asymmetric transfer
 hydrogenation of ketones
;
_journal_name_full Chem.Commun.
_journal_page_first 15442
_journal_paper_doi 10.1039/C5cc05318H
_journal_volume 51
_journal_year 2015
_chemical_absolute_configuration ad
_chemical_formula_sum 'C33 H34 Cl Ir N2'
_chemical_formula_weight 686.27
_space_group_crystal_system orthorhombic
_space_group_IT_number 19
_space_group_name_Hall 'P 2ac 2ab'
_space_group_name_H-M_alt 'P 21 21 21'
_symmetry_space_group_name_Hall 'P 2ac 2ab'
_symmetry_space_group_name_H-M 'P 21 21 21'
_atom_sites_solution_hydrogens geom
_audit_update_record
;
2015-04-14 deposited with the CCDC.
2015-08-27 downloaded from the CCDC.
;
_cell_angle_alpha 90
_cell_angle_beta 90
_cell_angle_gamma 90
_cell_formula_units_Z 4
_cell_length_a 10.9592(12)
_cell_length_b 11.0891(12)
_cell_length_c 22.818(3)
_cell_measurement_reflns_used 3007
_cell_measurement_temperature 173
_cell_measurement_theta_max 22.8895
_cell_measurement_theta_min 2.5614
_cell_volume 2773.0(6)
_computing_cell_refinement 'SAINT V8.34A (Bruker AXS Inc., 2013)'
_computing_data_collection 'APEX2 (Bruker AXS, 2006)'
_computing_data_reduction 'SAINT V8.34A (Bruker AXS Inc., 2013)'
_computing_molecular_graphics 'XSHEL (Bruker AXS,2002)'
_computing_publication_material 'XCIF (Bruker AXS, 2001)'
_computing_structure_refinement 'SHELXL-2013 (Sheldrick, 2013)'
_computing_structure_solution 'SHELXS-97 (Sheldrick, 1997)'
_diffrn_ambient_temperature 173
_diffrn_detector_area_resol_mean 8.3333
_diffrn_measured_fraction_theta_full 1.000
_diffrn_measured_fraction_theta_max 0.937
_diffrn_measurement_device_type 'Bruker APEXII CCD area detector'
_diffrn_measurement_method 'Phi and Omega scans'
_diffrn_radiation_monochromator graphite
_diffrn_radiation_type MoK\a
_diffrn_radiation_wavelength 0.71073
_diffrn_reflns_av_R_equivalents 0.0520
_diffrn_reflns_av_unetI/netI 0.0883
_diffrn_reflns_limit_h_max 14
_diffrn_reflns_limit_h_min -14
_diffrn_reflns_limit_k_max 13
_diffrn_reflns_limit_k_min -14
_diffrn_reflns_limit_l_max 19
_diffrn_reflns_limit_l_min -30
_diffrn_reflns_number 16350
_diffrn_reflns_theta_full 25.242
_diffrn_reflns_theta_max 28.773
_diffrn_reflns_theta_min 1.78
_diffrn_source 'fine-focus sealed tube'
_exptl_absorpt_coefficient_mu 4.936
_exptl_absorpt_correction_T_max 0.91
_exptl_absorpt_correction_T_min 0.78
_exptl_absorpt_correction_type empirical
_exptl_absorpt_process_details 'SADABS (Sheldrick 1996)'
_exptl_crystal_colour yellow
_exptl_crystal_density_diffrn 1.644
_exptl_crystal_density_method 'not measured'
_exptl_crystal_description plate
_exptl_crystal_F_000 1360
_exptl_crystal_size_max 0.300
_exptl_crystal_size_mid 0.100
_exptl_crystal_size_min 0.020
_refine_diff_density_max 1.335
_refine_diff_density_min -1.008
_refine_ls_abs_structure_details
;
Flack x determined using 2005 quotients [(I+)-(I-)]/[(I+)+(I-)]
(Parsons, Flack and Wagner, Acta Cryst. B69 (2013) 249-259).
;
_refine_ls_abs_structure_Flack -0.014(8)
_refine_ls_extinction_coef 0.0032(2)
_refine_ls_extinction_method SHELXL
_refine_ls_goodness_of_fit_ref 0.986
_refine_ls_hydrogen_treatment constr
_refine_ls_matrix_type full
_refine_ls_number_parameters 335
_refine_ls_number_reflns 6583
_refine_ls_number_restraints 0
_refine_ls_restrained_S_all 0.986
_refine_ls_R_factor_all 0.0599
_refine_ls_R_factor_gt 0.0400
_refine_ls_shift/su_max 0.001
_refine_ls_shift/su_mean 0.000
_refine_ls_structure_factor_coef Fsqd
_refine_ls_weighting_details 'w=1/[\s^2^(Fo^2^)+(0.0397P)^2^] where P=(Fo^2^+2Fc^2^)/3'
_refine_ls_weighting_scheme calc
_refine_ls_wR_factor_gt 0.0749
_refine_ls_wR_factor_ref 0.0938
_reflns_number_gt 5376
_reflns_number_total 6583
_reflns_threshold_expression 'I > 2\s(I)'
_cod_data_source_file c5cc05318h2.cif
_cod_data_source_block I
_cod_original_cell_volume 2773.0(5)
_cod_database_code 7117912

loop_
_space_group_symop_operation_xyz
'x, y, z'
'-x+1/2, -y, z+1/2'
'-x, y+1/2, -z+1/2'
'x+1/2, -y+1/2, -z'

loop_
_atom_site_type_symbol
_atom_site_label
_atom_site_fract_x
_atom_site_fract_y
_atom_site_fract_z
_atom_site_U_iso_or_equiv
_atom_site_adp_type
_atom_site_calc_flag
_atom_site_refinement_flags_adp
_atom_site_refinement_flags_occupancy
_atom_site_refinement_flags_posn
_atom_site_occupancy
_atom_site_disorder_assembly
_atom_site_disorder_group
C C1 0.5795(8) 0.5874(9) 0.6862(4) 0.021(2) Uani d . . . 1 . .
C C2 0.3968(9) 0.5484(9) 0.6425(5) 0.027(3) Uani d . . . 1 . .
H H2 0.3388 0.5277 0.6132 0.032 Uiso calc U . R 1 . .
C C3 0.3736(7) 0.5747(8) 0.6992(5) 0.024(2) Uani d . . . 1 . .
C C4 0.2754(8) 0.5904(10) 0.7442(4) 0.028(2) Uani d . . . 1 . .
H H4A 0.214 0.5252 0.7416 0.034 Uiso calc U . R 1 . .
H H4B 0.2341 0.6693 0.7399 0.034 Uiso calc U . R 1 . .
C C5 0.3482(8) 0.5834(9) 0.8025(5) 0.029(2) Uani d . . . 1 . .
H H5A 0.309 0.6335 0.8331 0.035 Uiso calc U . R 1 . .
H H5B 0.353 0.4991 0.8166 0.035 Uiso calc U . R 1 . .
C C6 0.4758(8) 0.6319(9) 0.7876(4) 0.023(2) Uani d . . . 1 . .
H H6 0.4751 0.7218 0.7913 0.028 Uiso calc U . R 1 . .
C C7 0.5772(9) 0.5822(11) 0.8248(4) 0.026(2) Uani d . . . 1 . .
C C8 0.6221(10) 0.4652(11) 0.8171(5) 0.039(3) Uani d . . . 1 . .
H H8 0.5867 0.4148 0.788 0.047 Uiso calc U . R 1 . .
C C9 0.7158(11) 0.4222(14) 0.8505(6) 0.059(4) Uani d . . . 1 . .
H H9 0.7471 0.3434 0.8441 0.07 Uiso calc U . R 1 . .
C C10 0.7643(15) 0.4950(18) 0.8937(7) 0.081(6) Uani d . . . 1 . .
H H10 0.8283 0.4645 0.9175 0.098 Uiso calc U . R 1 . .
C C11 0.7238(12) 0.6075(14) 0.9030(6) 0.057(4) Uani d . . . 1 . .
H H11 0.7598 0.6559 0.9327 0.069 Uiso calc U . R 1 . .
C C12 0.6276(11) 0.6540(12) 0.8685(5) 0.040(3) Uani d . . . 1 . .
H H12 0.5977 0.7332 0.8752 0.048 Uiso calc U . R 1 . .
C C13 0.5884(10) 0.5530(9) 0.5787(5) 0.024(2) Uani d . . . 1 . .
H H13 0.6737 0.5276 0.5881 0.029 Uiso calc U . R 1 . .
C C14 0.5977(9) 0.6761(10) 0.5508(5) 0.024(2) Uani d . . . 1 . .
C C15 0.5187(11) 0.7706(10) 0.5637(5) 0.032(3) Uani d . . . 1 . .
H H15 0.4574 0.7602 0.5927 0.038 Uiso calc U . R 1 . .
C C16 0.5286(10) 0.8807(10) 0.5344(6) 0.038(3) Uani d . . . 1 . .
H H16 0.4741 0.9446 0.5434 0.045 Uiso calc U . R 1 . .
C C17 0.6176(11) 0.8968(12) 0.4923(5) 0.045(3) Uani d . . . 1 . .
H H17 0.6239 0.9711 0.4719 0.054 Uiso calc U . R 1 . .
C C18 0.6970(12) 0.8041(10) 0.4804(5) 0.045(3) Uani d . . . 1 . .
H H18 0.7587 0.815 0.4517 0.054 Uiso calc U . R 1 . .
C C19 0.6882(10) 0.6951(10) 0.5095(5) 0.032(3) Uani d . . . 1 . .
H H19 0.7449 0.6326 0.5011 0.039 Uiso calc U . R 1 . .
C C20 0.5363(10) 0.4564(10) 0.5381(5) 0.027(3) Uani d . . . 1 . .
C C21 0.4519(12) 0.4824(12) 0.4952(6) 0.047(3) Uani d . . . 1 . .
H H21 0.4242 0.5629 0.4904 0.056 Uiso calc U . R 1 . .
C C22 0.4065(13) 0.3918(14) 0.4588(6) 0.056(4) Uani d . . . 1 . .
H H22 0.3466 0.4101 0.43 0.068 Uiso calc U . R 1 . .
C C23 0.4485(16) 0.2773(16) 0.4648(7) 0.065(5) Uani d . . . 1 . .
H H23 0.4191 0.2154 0.4397 0.078 Uiso calc U . R 1 . .
C C24 0.5322(16) 0.2512(15) 0.5066(9) 0.064(5) Uani d . . . 1 . .
H H24 0.5609 0.1707 0.5104 0.076 Uiso calc U . R 1 . .
C C25 0.5767(13) 0.3384(11) 0.5435(6) 0.048(4) Uani d . . . 1 . .
H H25 0.635 0.318 0.5726 0.057 Uiso calc U . R 1 . .
C C26 0.7613(10) 0.7656(7) 0.7393(4) 0.026(2) Uani d . . . 1 . .
H H26 0.6799 0.7897 0.7552 0.031 Uiso calc U . R 1 . .
C C27 0.7725(11) 0.7786(8) 0.6771(5) 0.030(2) Uani d . . . 1 . .
H H27 0.7008 0.7665 0.6544 0.037 Uiso calc U . R 1 . .
C C28 0.8856(11) 0.8093(11) 0.6448(6) 0.043(3) Uani d . . . 1 . .
H H28A 0.9039 0.8959 0.6506 0.052 Uiso calc U . R 1 . .
H H28B 0.8719 0.7961 0.6024 0.052 Uiso calc U . R 1 . .
C C29 0.9966(11) 0.7344(12) 0.6644(6) 0.043(3) Uani d . . . 1 . .
H H29A 1.0538 0.7258 0.6311 0.052 Uiso calc U . R 1 . .
H H29B 1.0396 0.7776 0.6963 0.052 Uiso calc U . R 1 . .
C C30 0.9598(8) 0.6111(11) 0.6857(5) 0.032(3) Uani d . . . 1 . .
H H30 0.9504 0.5483 0.6577 0.038 Uiso calc U . R 1 . .
C C31 0.9393(8) 0.5851(12) 0.7438(5) 0.032(3) Uani d . . . 1 . .
H H31 0.9202 0.504 0.7536 0.039 Uiso calc U . R 1 . .
C C32 0.9448(9) 0.6756(10) 0.7934(6) 0.034(3) Uani d . . . 1 . .
H H32A 1.0306 0.7 0.7997 0.041 Uiso calc U . R 1 . .
H H32B 0.9153 0.6368 0.8299 0.041 Uiso calc U . R 1 . .
C C33 0.8674(10) 0.7886(10) 0.7811(5) 0.031(3) Uani d . . . 1 . .
H H33A 0.8347 0.8195 0.8187 0.038 Uiso calc U . R 1 . .
H H33B 0.9206 0.8518 0.7643 0.038 Uiso calc U . R 1 . .
Cl Cl1 0.7715(3) 0.3837(2) 0.68101(12) 0.0369(6) Uani d . . . 1 . .
Ir Ir1 0.76354(3) 0.59476(3) 0.69949(2) 0.02211(13) Uani d . . . 1 . .
N N1 0.4871(7) 0.5992(8) 0.7247(4) 0.0219(18) Uani d . . . 1 . .
N N2 0.5220(7) 0.5577(7) 0.6355(4) 0.023(2) Uani d . . . 1 . .

loop_
_atom_site_aniso_label
_atom_site_aniso_U_11
_atom_site_aniso_U_22
_atom_site_aniso_U_33
_atom_site_aniso_U_12
_atom_site_aniso_U_13
_atom_site_aniso_U_23
C1 0.025(5) 0.013(5) 0.025(6) 0.002(4) 0.004(4) 0.004(5)
C2 0.017(5) 0.032(6) 0.031(7) -0.004(4) -0.002(5) 0.005(5)
C3 0.016(4) 0.025(5) 0.032(6) 0.001(4) -0.003(5) 0.006(6)
C4 0.017(4) 0.032(5) 0.036(5) 0.001(5) 0.002(4) 0.002(5)
C5 0.025(4) 0.027(5) 0.036(6) -0.001(4) 0.010(5) -0.001(6)
C6 0.024(5) 0.024(5) 0.021(6) -0.002(4) 0.002(4) -0.005(4)
C7 0.026(5) 0.035(6) 0.018(5) -0.006(5) 0.004(4) 0.000(5)
C8 0.029(6) 0.049(8) 0.039(8) 0.007(5) 0.006(5) 0.010(6)
C9 0.031(7) 0.088(11) 0.056(9) 0.015(8) 0.010(6) 0.042(9)
C10 0.043(9) 0.140(16) 0.061(10) -0.022(11) -0.017(9) 0.070(11)
C11 0.052(8) 0.086(11) 0.035(7) -0.038(9) -0.009(6) 0.013(8)
C12 0.037(7) 0.059(8) 0.025(7) -0.015(6) 0.010(6) 0.003(6)
C13 0.021(5) 0.028(6) 0.022(6) 0.001(4) 0.006(5) 0.001(5)
C14 0.023(6) 0.027(6) 0.022(6) -0.004(5) 0.001(5) -0.003(5)
C15 0.040(7) 0.027(6) 0.028(7) -0.005(5) 0.011(5) 0.006(5)
C16 0.036(6) 0.023(7) 0.053(8) 0.005(5) 0.006(6) 0.002(6)
C17 0.057(7) 0.035(7) 0.042(8) -0.013(7) 0.015(6) 0.006(7)
C18 0.054(8) 0.039(7) 0.042(8) -0.009(6) 0.015(6) 0.005(6)
C19 0.036(6) 0.032(6) 0.029(6) -0.002(5) 0.007(5) -0.003(5)
C20 0.037(7) 0.024(6) 0.021(6) -0.005(5) 0.012(5) -0.002(5)
C21 0.063(9) 0.039(8) 0.037(8) -0.012(7) -0.006(7) -0.005(6)
C22 0.066(9) 0.059(10) 0.045(9) -0.019(9) -0.005(7) -0.019(8)
C23 0.090(13) 0.064(12) 0.041(11) -0.041(10) 0.022(9) -0.023(9)
C24 0.098(13) 0.026(7) 0.067(13) -0.015(8) 0.034(10) -0.013(8)
C25 0.062(9) 0.029(7) 0.051(9) -0.005(7) 0.013(8) 0.002(6)
C26 0.021(5) 0.017(4) 0.038(6) -0.006(5) 0.004(5) -0.003(4)
C27 0.028(6) 0.022(5) 0.041(6) -0.004(5) -0.005(5) 0.000(5)
C28 0.052(8) 0.037(7) 0.042(8) -0.025(6) 0.005(6) 0.008(6)
C29 0.034(7) 0.059(9) 0.038(8) -0.019(6) 0.011(6) -0.002(7)
C30 0.010(4) 0.038(7) 0.049(9) 0.000(4) 0.003(4) -0.015(6)
C31 0.016(5) 0.035(6) 0.047(7) -0.002(5) -0.004(5) 0.002(7)
C32 0.027(5) 0.037(6) 0.038(8) -0.005(5) 0.000(6) 0.001(6)
C33 0.032(6) 0.032(6) 0.030(7) -0.010(5) -0.001(5) 0.001(5)
Cl1 0.0356(14) 0.0210(12) 0.0542(17) 0.0058(12) -0.0015(13) -0.0015(11)
Ir1 0.01520(17) 0.02051(18) 0.0306(2) -0.00001(16) 0.00124(18) 0.00065(19)
N1 0.021(4) 0.020(4) 0.025(5) 0.001(4) 0.000(3) -0.006(5)
N2 0.020(4) 0.027(5) 0.023(5) 0.002(3) 0.002(4) -0.006(4)

loop_
_atom_type_symbol
_atom_type_description
_atom_type_scat_dispersion_real
_atom_type_scat_dispersion_imag
_atom_type_scat_source
C C 0.0033 0.0016 'International Tables Vol C Tables 4.2.6.8 and 6.1.1.4'
H H 0.0000 0.0000 'International Tables Vol C Tables 4.2.6.8 and 6.1.1.4'
N N 0.0061 0.0033 'International Tables Vol C Tables 4.2.6.8 and 6.1.1.4'
Cl Cl 0.1484 0.1585 'International Tables Vol C Tables 4.2.6.8 and 6.1.1.4'
Ir Ir -1.4442 7.9887 'International Tables Vol C Tables 4.2.6.8 and 6.1.1.4'

loop_
_geom_angle_atom_site_label_1
_geom_angle_atom_site_label_2
_geom_angle_atom_site_label_3
_geom_angle_site_symmetry_1
_geom_angle_site_symmetry_3
_geom_angle
N1 C1 N2 . . 103.3(8)
N1 C1 Ir1 . . 130.0(7)
N2 C1 Ir1 . . 126.5(7)
C3 C2 N2 . . 106.3(9)
C3 C2 H2 . . 126.8
N2 C2 H2 . . 126.8
C2 C3 N1 . . 105.8(8)
C2 C3 C4 . . 144.8(9)
N1 C3 C4 . . 109.4(9)
C3 C4 C5 . . 102.3(7)
C3 C4 H4A . . 111.3
C5 C4 H4A . . 111.3
C3 C4 H4B . . 111.3
C5 C4 H4B . . 111.3
H4A C4 H4B . . 109.2
C6 C5 C4 . . 105.1(8)
C6 C5 H5A . . 110.7
C4 C5 H5A . . 110.7
C6 C5 H5B . . 110.7
C4 C5 H5B . . 110.7
H5A C5 H5B . . 108.8
N1 C6 C7 . . 113.2(8)
N1 C6 C5 . . 101.8(8)
C7 C6 C5 . . 114.8(9)
N1 C6 H6 . . 108.9
C7 C6 H6 . . 108.9
C5 C6 H6 . . 108.9
C12 C7 C8 . . 118.8(11)
C12 C7 C6 . . 119.3(11)
C8 C7 C6 . . 122.0(10)
C9 C8 C7 . . 121.3(13)
C9 C8 H8 . . 119.4
C7 C8 H8 . . 119.4
C8 C9 C10 . . 118.9(15)
C8 C9 H9 . . 120.5
C10 C9 H9 . . 120.5
C11 C10 C9 . . 122.0(14)
C11 C10 H10 . . 119.0
C9 C10 H10 . . 119.0
C10 C11 C12 . . 119.9(13)
C10 C11 H11 . . 120.1
C12 C11 H11 . . 120.1
C7 C12 C11 . . 119.1(13)
C7 C12 H12 . . 120.4
C11 C12 H12 . . 120.4
N2 C13 C14 . . 111.7(8)
N2 C13 C20 . . 111.7(8)
C14 C13 C20 . . 113.8(9)
N2 C13 H13 . . 106.4
C14 C13 H13 . . 106.4
C20 C13 H13 . . 106.4
C19 C14 C15 . . 118.4(10)
C19 C14 C13 . . 118.3(10)
C15 C14 C13 . . 123.3(9)
C14 C15 C16 . . 120.6(10)
C14 C15 H15 . . 119.7
C16 C15 H15 . . 119.7
C17 C16 C15 . . 120.1(11)
C17 C16 H16 . . 119.9
C15 C16 H16 . . 119.9
C18 C17 C16 . . 119.3(11)
C18 C17 H17 . . 120.4
C16 C17 H17 . . 120.4
C17 C18 C19 . . 121.0(11)
C17 C18 H18 . . 119.5
C19 C18 H18 . . 119.5
C18 C19 C14 . . 120.6(11)
C18 C19 H19 . . 119.7
C14 C19 H19 . . 119.7
C21 C20 C25 . . 118.3(12)
C21 C20 C13 . . 122.4(11)
C25 C20 C13 . . 119.3(11)
C20 C21 C22 . . 120.8(13)
C20 C21 H21 . . 119.6
C22 C21 H21 . . 119.6
C23 C22 C21 . . 119.5(15)
C23 C22 H22 . . 120.2
C21 C22 H22 . . 120.2
C24 C23 C22 . . 120.0(15)
C24 C23 H23 . . 120.0
C22 C23 H23 . . 120.0
C23 C24 C25 . . 121.4(16)
C23 C24 H24 . . 119.3
C25 C24 H24 . . 119.3
C24 C25 C20 . . 119.9(15)
C24 C25 H25 . . 120.1
C20 C25 H25 . . 120.1
C27 C26 C33 . . 122.6(11)
C27 C26 Ir1 . . 70.2(5)
C33 C26 Ir1 . . 114.3(7)
C27 C26 H26 . . 114.1
C33 C26 H26 . . 114.1
Ir1 C26 H26 . . 114.1
C26 C27 C28 . . 126.0(11)
C26 C27 Ir1 . . 69.9(5)
C28 C27 Ir1 . . 112.5(8)
C26 C27 H27 . . 117.0
C28 C27 H27 . . 117.0
Ir1 C27 H27 . . 87.5
C27 C28 C29 . . 113.1(10)
C27 C28 H28A . . 109.0
C29 C28 H28A . . 109.0
C27 C28 H28B . . 109.0
C29 C28 H28B . . 109.0
H28A C28 H28B . . 107.8
C30 C29 C28 . . 111.9(9)
C30 C29 H29A . . 109.2
C28 C29 H29A . . 109.2
C30 C29 H29B . . 109.2
C28 C29 H29B . . 109.2
H29A C29 H29B . . 107.9
C31 C30 C29 . . 123.0(11)
C31 C30 Ir1 . . 71.5(6)
C29 C30 Ir1 . . 112.7(8)
C31 C30 H30 . . 118.5
C29 C30 H30 . . 118.5
Ir1 C30 H30 . . 85.9
C30 C31 C32 . . 125.2(12)
C30 C31 Ir1 . . 71.7(6)
C32 C31 Ir1 . . 110.5(7)
C30 C31 H31 . . 117.4
C32 C31 H31 . . 117.4
Ir1 C31 H31 . . 87.7
C31 C32 C33 . . 112.4(10)
C31 C32 H32A . . 109.1
C33 C32 H32A . . 109.1
C31 C32 H32B . . 109.1
C33 C32 H32B . . 109.1
H32A C32 H32B . . 107.8
C26 C33 C32 . . 113.4(9)
C26 C33 H33A . . 108.9
C32 C33 H33A . . 108.9
C26 C33 H33B . . 108.9
C32 C33 H33B . . 108.9
H33A C33 H33B . . 107.7
C1 Ir1 C26 . . 95.1(4)
C1 Ir1 C27 . . 92.8(4)
C26 Ir1 C27 . . 39.8(4)
C1 Ir1 C31 . . 160.2(4)
C26 Ir1 C31 . . 81.6(5)
C27 Ir1 C31 . . 96.8(5)
C1 Ir1 C30 . . 163.0(4)
C26 Ir1 C30 . . 89.9(4)
C27 Ir1 C30 . . 80.7(5)
C31 Ir1 C30 . . 36.8(4)
C1 Ir1 Cl1 . . 88.3(3)
C26 Ir1 Cl1 . . 164.5(3)
C27 Ir1 Cl1 . . 155.2(3)
C31 Ir1 Cl1 . . 90.1(4)
C30 Ir1 Cl1 . . 91.1(3)
C1 N1 C3 . . 112.3(8)
C1 N1 C6 . . 135.7(8)
C3 N1 C6 . . 112.0(8)
C1 N2 C2 . . 112.3(8)
C1 N2 C13 . . 121.6(8)
C2 N2 C13 . . 125.7(9)

loop_
_geom_bond_atom_site_label_1
_geom_bond_atom_site_label_2
_geom_bond_site_symmetry_2
_geom_bond_distance
C1 N1 . 1.346(11)
C1 N2 . 1.359(13)
C1 Ir1 . 2.042(9)
C2 C3 . 1.352(15)
C2 N2 . 1.385(13)
C2 H2 . 0.95
C3 N1 . 1.399(11)
C3 C4 . 1.497(13)
C4 C5 . 1.553(14)
C4 H4A . 0.99
C4 H4B . 0.99
C5 C6 . 1.537(12)
C5 H5A . 0.99
C5 H5B . 0.99
C6 N1 . 1.487(12)
C6 C7 . 1.503(14)
C6 H6 . 1.0
C7 C12 . 1.391(16)
C7 C8 . 1.398(16)
C8 C9 . 1.365(16)
C8 H8 . 0.95
C9 C10 . 1.38(2)
C9 H9 . 0.95
C10 C11 . 1.34(2)
C10 H10 . 0.95
C11 C12 . 1.412(17)
C11 H11 . 0.95
C12 H12 . 0.95
C13 N2 . 1.486(13)
C13 C14 . 1.510(14)
C13 C20 . 1.527(15)
C13 H13 . 1.0
C14 C19 . 1.384(14)
C14 C15 . 1.391(15)
C15 C16 . 1.396(15)
C15 H15 . 0.95
C16 C17 . 1.379(16)
C16 H16 . 0.95
C17 C18 . 1.374(16)
C17 H17 . 0.95
C18 C19 . 1.383(15)
C18 H18 . 0.95
C19 H19 . 0.95
C20 C21 . 1.377(17)
C20 C25 . 1.387(16)
C21 C22 . 1.395(17)
C21 H21 . 0.95
C22 C23 . 1.36(2)
C22 H22 . 0.95
C23 C24 . 1.35(2)
C23 H23 . 0.95
C24 C25 . 1.37(2)
C24 H24 . 0.95
C25 H25 . 0.95
C26 C27 . 1.432(14)
C26 C33 . 1.526(14)
C26 Ir1 . 2.101(8)
C26 H26 . 1.0
C27 C28 . 1.481(16)
C27 Ir1 . 2.104(9)
C27 H27 . 0.95
C28 C29 . 1.538(17)
C28 H28A . 0.99
C28 H28B . 0.99
C29 C30 . 1.506(17)
C29 H29A . 0.99
C29 H29B . 0.99
C30 C31 . 1.376(16)
C30 Ir1 . 2.182(9)
C30 H30 . 0.95
C31 C32 . 1.514(16)
C31 Ir1 . 2.178(10)
C31 H31 . 0.95
C32 C33 . 1.538(15)
C32 H32A . 0.99
C32 H32B . 0.99
C33 H33A . 0.99
C33 H33B . 0.99
Cl1 Ir1 . 2.379(2)

loop_
_geom_torsion_atom_site_label_1
_geom_torsion_atom_site_label_2
_geom_torsion_atom_site_label_3
_geom_torsion_atom_site_label_4
_geom_torsion_site_symmetry_1
_geom_torsion_site_symmetry_2
_geom_torsion_site_symmetry_3
_geom_torsion_site_symmetry_4
_geom_torsion
N2 C2 C3 N1 . . . . 0.0(11)
N2 C2 C3 C4 . . . . 177.8(13)
C2 C3 C4 C5 . . . . 163.4(14)
N1 C3 C4 C5 . . . . -18.8(10)
C3 C4 C5 C6 . . . . 29.6(10)
C4 C5 C6 N1 . . . . -29.1(10)
C4 C5 C6 C7 . . . . -151.8(9)
N1 C6 C7 C12 . . . . 139.2(10)
C5 C6 C7 C12 . . . . -104.5(11)
N1 C6 C7 C8 . . . . -41.3(14)
C5 C6 C7 C8 . . . . 75.0(13)
C12 C7 C8 C9 . . . . -1.8(16)
C6 C7 C8 C9 . . . . 178.8(10)
C7 C8 C9 C10 . . . . 1.8(18)
C8 C9 C10 C11 . . . . -1.(2)
C9 C10 C11 C12 . . . . 1.(2)
C8 C7 C12 C11 . . . . 1.2(16)
C6 C7 C12 C11 . . . . -179.3(9)
C10 C11 C12 C7 . . . . -0.8(18)
N2 C13 C14 C19 . . . . 158.9(9)
C20 C13 C14 C19 . . . . -73.5(13)
N2 C13 C14 C15 . . . . -22.2(15)
C20 C13 C14 C15 . . . . 105.4(12)
C19 C14 C15 C16 . . . . 1.8(17)
C13 C14 C15 C16 . . . . -177.1(11)
C14 C15 C16 C17 . . . . -0.2(19)
C15 C16 C17 C18 . . . . -1.0(19)
C16 C17 C18 C19 . . . . 0.5(19)
C17 C18 C19 C14 . . . . 1.2(18)
C15 C14 C19 C18 . . . . -2.3(17)
C13 C14 C19 C18 . . . . 176.7(10)
N2 C13 C20 C21 . . . . 96.2(13)
C14 C13 C20 C21 . . . . -31.4(15)
N2 C13 C20 C25 . . . . -85.2(13)
C14 C13 C20 C25 . . . . 147.2(10)
C25 C20 C21 C22 . . . . 1.2(19)
C13 C20 C21 C22 . . . . 179.8(11)
C20 C21 C22 C23 . . . . -2.(2)
C21 C22 C23 C24 . . . . 1.(2)
C22 C23 C24 C25 . . . . 0.(3)
C23 C24 C25 C20 . . . . 0.(2)
C21 C20 C25 C24 . . . . 0.(2)
C13 C20 C25 C24 . . . . -178.8(12)
C33 C26 C27 C28 . . . . 3.1(16)
Ir1 C26 C27 C28 . . . . -103.8(10)
C33 C26 C27 Ir1 . . . . 106.9(9)
C26 C27 C28 C29 . . . . 47.2(15)
Ir1 C27 C28 C29 . . . . -33.7(13)
C27 C28 C29 C30 . . . . 30.1(15)
C28 C29 C30 C31 . . . . -94.5(13)
C28 C29 C30 Ir1 . . . . -12.5(13)
C29 C30 C31 C32 . . . . 2.9(16)
Ir1 C30 C31 C32 . . . . -102.6(10)
C29 C30 C31 Ir1 . . . . 105.5(10)
C30 C31 C32 C33 . . . . 51.0(14)
Ir1 C31 C32 C33 . . . . -30.6(11)
C27 C26 C33 C32 . . . . -90.1(12)
Ir1 C26 C33 C32 . . . . -8.9(11)
C31 C32 C33 C26 . . . . 26.3(13)
N2 C1 N1 C3 . . . . 1.4(11)
Ir1 C1 N1 C3 . . . . -173.2(7)
N2 C1 N1 C6 . . . . -178.6(11)
Ir1 C1 N1 C6 . . . . 6.7(18)
C2 C3 N1 C1 . . . . -1.0(12)
C4 C3 N1 C1 . . . . -179.6(8)
C2 C3 N1 C6 . . . . 179.1(8)
C4 C3 N1 C6 . . . . 0.4(11)
C7 C6 N1 C1 . . . . -37.8(16)
C5 C6 N1 C1 . . . . -161.6(11)
C7 C6 N1 C3 . . . . 142.1(9)
C5 C6 N1 C3 . . . . 18.3(11)
N1 C1 N2 C2 . . . . -1.4(11)
Ir1 C1 N2 C2 . . . . 173.5(7)
N1 C1 N2 C13 . . . . 171.1(8)
Ir1 C1 N2 C13 . . . . -14.0(14)
C3 C2 N2 C1 . . . . 0.9(12)
C3 C2 N2 C13 . . . . -171.3(9)
C14 C13 N2 C1 . . . . -83.9(12)
C20 C13 N2 C1 . . . . 147.4(10)
C14 C13 N2 C2 . . . . 87.5(12)
C20 C13 N2 C2 . . . . -41.2(14)
